data_4327790
loop_
_publ_author_name
'Norio Nakata'
'Tomoyuki Toda'
'Tsukasa Matsuo'
'Akihiko Ishii'

_publ_section_title
;
 Titanium Complexes Supported by an [OSSO]-Type Bis(phenolato) Ligand
 Based on a trans-Cyclooctanediyl Platform: Synthesis, Structures, and
 1-Hexene Polymerization
;
_journal_name_full 'Inorganic Chemistry'
_journal_page_first 274
_journal_page_last 281
_journal_paper_doi 10.1021/ic2016484
_journal_volume 51
_journal_year 2012
_chemical_formula_moiety 'C44 H72 O4 S2 Ti'
_chemical_formula_sum 'C44 H72 O4 S2 Ti'
_chemical_formula_weight 777.04
_chemical_name_common C8H14[OSSO]Ti(OiPr)2
_chemical_name_systematic
; 
  C8H14[OSSO]Ti(OiPr)2 
;
_space_group_IT_number 33
_symmetry_cell_setting orthorhombic
_symmetry_Int_Tables_number 33
_symmetry_space_group_name_Hall 'P 2c -2n'
_symmetry_space_group_name_H-M 'P n a 21'
_atom_sites_solution_hydrogens geom
_atom_sites_solution_primary direct
_atom_sites_solution_secondary difmap
_audit_creation_method SHELXL-97
_cell_angle_alpha 90.00
_cell_angle_beta 90.00
_cell_angle_gamma 90.00
_cell_formula_units_Z 4
_cell_length_a 24.476(5)
_cell_length_b 9.954(2)
_cell_length_c 18.156(4)
_cell_measurement_temperature 100(2)
_cell_volume 4423.4(16)
_computing_cell_refinement CrystalClear
_computing_data_collection CrystalClear
_computing_data_reduction CrystalClear
_computing_molecular_graphics 'ORTEP-3 for Windows'
_computing_publication_material SHELXL-97
_computing_structure_refinement SHELXL-97
_computing_structure_solution SIR-2004
_diffrn_ambient_temperature 100(2)
_diffrn_measured_fraction_theta_full 0.998
_diffrn_measured_fraction_theta_max 0.998
_diffrn_measurement_device_type 'Rigaku AFC-8 with Saturn70 CCD'
_diffrn_measurement_method \w-scan
_diffrn_radiation_monochromator confocal
_diffrn_radiation_source 'fine-focus rotating anode'
_diffrn_radiation_type MoK\a
_diffrn_radiation_wavelength 0.71075
_diffrn_reflns_av_R_equivalents 0.1024
_diffrn_reflns_av_sigmaI/netI 0.0675
_diffrn_reflns_limit_h_max 22
_diffrn_reflns_limit_h_min -29
_diffrn_reflns_limit_k_max 12
_diffrn_reflns_limit_k_min -12
_diffrn_reflns_limit_l_max 15
_diffrn_reflns_limit_l_min -21
_diffrn_reflns_number 30436
_diffrn_reflns_theta_full 25.50
_diffrn_reflns_theta_max 25.50
_diffrn_reflns_theta_min 3.15
_exptl_absorpt_coefficient_mu 0.326
_exptl_absorpt_correction_T_max 0.9681
_exptl_absorpt_correction_T_min 0.9229
_exptl_absorpt_correction_type numerical
_exptl_absorpt_process_details numabs
_exptl_crystal_colour yellow
_exptl_crystal_density_diffrn 1.167
_exptl_crystal_description prism
_exptl_crystal_F_000 1688
_exptl_crystal_size_max 0.25
_exptl_crystal_size_mid 0.10
_exptl_crystal_size_min 0.10
_refine_diff_density_max 0.450
_refine_diff_density_min -0.505
_refine_diff_density_rms 0.060
_refine_ls_abs_structure_details 'Flack H D (1983), Acta Cryst. A39, 876-881'
_refine_ls_abs_structure_Flack 0.01(3)
_refine_ls_extinction_method none
_refine_ls_goodness_of_fit_ref 1.068
_refine_ls_hydrogen_treatment constr
_refine_ls_matrix_type full
_refine_ls_number_parameters 501
_refine_ls_number_reflns 7589
_refine_ls_number_restraints 1
_refine_ls_restrained_S_all 1.068
_refine_ls_R_factor_all 0.0558
_refine_ls_R_factor_gt 0.0500
_refine_ls_shift/su_max 0.001
_refine_ls_shift/su_mean 0.000
_refine_ls_structure_factor_coef Fsqd
_refine_ls_weighting_details 'calc w=1/[\s^2^(Fo^2^)+(0.0528P)^2^+2.2845P] where P=(Fo^2^+2Fc^2^)/3'
_refine_ls_weighting_scheme calc
_refine_ls_wR_factor_gt 0.1194
_refine_ls_wR_factor_ref 0.1241
_reflns_number_gt 6941
_reflns_number_total 7589
_reflns_threshold_expression >2sigma(I)
_cod_data_source_file ic2016484_si_002.cif
_cod_data_source_block complex10
_cod_original_cell_volume 4423.4(15)
_cod_original_sg_symbol_Hall 'P 2c -2n '
_cod_database_code 4327790

loop_
_symmetry_equiv_pos_as_xyz
'x, y, z'
'-x, -y, z+1/2'
'-x+1/2, y+1/2, z+1/2'
'x+1/2, -y+1/2, z'

loop_
_atom_site_label
_atom_site_type_symbol
_atom_site_fract_x
_atom_site_fract_y
_atom_site_fract_z
_atom_site_U_iso_or_equiv
_atom_site_adp_type
_atom_site_occupancy
_atom_site_symmetry_multiplicity
_atom_site_calc_flag
_atom_site_refinement_flags
_atom_site_disorder_assembly
_atom_site_disorder_group
Ti1 Ti -0.43471(2) 0.03281(6) -0.02609(3) 0.02104(15) Uani 1 1 d . . .
S1 S -0.40345(4) 0.28900(9) -0.00066(5) 0.0268(2) Uani 1 1 d . . .
C1 C -0.32930(14) 0.2841(3) -0.0080(2) 0.0262(8) Uani 1 1 d . . .
H1 H -0.3153 0.2166 0.0281 0.031 Uiso 1 1 calc R . .
C2 C -0.31436(16) 0.2353(4) -0.0861(2) 0.0295(9) Uani 1 1 d . . .
H2 H -0.3336 0.2936 -0.1226 0.035 Uiso 1 1 calc R . .
S2 S -0.33895(3) 0.06352(9) -0.09748(5) 0.02320(19) Uani 1 1 d . . .
C3 C -0.25248(18) 0.2372(4) -0.1042(2) 0.0410(11) Uani 1 1 d . . .
H3 H -0.2469 0.1885 -0.1511 0.049 Uiso 1 1 calc R . .
H4 H -0.2414 0.3317 -0.1124 0.049 Uiso 1 1 calc R . .
C4 C -0.21382(15) 0.1762(4) -0.0461(2) 0.0377(10) Uani 1 1 d . . .
H5 H -0.2340 0.1045 -0.0198 0.045 Uiso 1 1 calc R . .
H6 H -0.1831 0.1326 -0.0725 0.045 Uiso 1 1 calc R . .
C5 C -0.18972(16) 0.2709(4) 0.0113(2) 0.0381(10) Uani 1 1 d . . .
H7 H -0.1544 0.2327 0.0277 0.046 Uiso 1 1 calc R . .
H8 H -0.1816 0.3573 -0.0134 0.046 Uiso 1 1 calc R . .
C6 C -0.22342(17) 0.3012(4) 0.0796(2) 0.0386(10) Uani 1 1 d . . .
H9 H -0.2445 0.2195 0.0921 0.046 Uiso 1 1 calc R . .
H10 H -0.1979 0.3183 0.1208 0.046 Uiso 1 1 calc R . .
C7 C -0.26264(16) 0.4171(4) 0.0754(2) 0.0326(9) Uani 1 1 d . . .
H11 H -0.2410 0.5011 0.0750 0.039 Uiso 1 1 calc R . .
H12 H -0.2847 0.4173 0.1212 0.039 Uiso 1 1 calc R . .
C8 C -0.30236(17) 0.4216(4) 0.0096(3) 0.0356(9) Uani 1 1 d . . .
H13 H -0.2823 0.4530 -0.0345 0.043 Uiso 1 1 calc R . .
H14 H -0.3314 0.4880 0.0202 0.043 Uiso 1 1 calc R . .
C9 C -0.41318(17) 0.2840(4) 0.0993(2) 0.0290(9) Uani 1 1 d . . .
H15 H -0.4082 0.3760 0.1188 0.035 Uiso 1 1 calc R . .
H16 H -0.4514 0.2573 0.1093 0.035 Uiso 1 1 calc R . .
C10 C -0.37590(15) 0.1907(4) 0.1413(2) 0.0261(8) Uani 1 1 d . . .
C11 C -0.35046(15) 0.2394(4) 0.2055(2) 0.0271(8) Uani 1 1 d . . .
H17 H -0.3570 0.3295 0.2203 0.033 Uiso 1 1 calc R . .
C12 C -0.31642(14) 0.1603(4) 0.24757(19) 0.0243(8) Uani 1 1 d . . .
C13 C -0.30760(14) 0.0283(3) 0.2234(2) 0.0228(7) Uani 1 1 d . . .
H18 H -0.2842 -0.0274 0.2519 0.027 Uiso 1 1 calc R . .
C14 C -0.33094(14) -0.0264(3) 0.16008(19) 0.0213(7) Uani 1 1 d . . .
C15 C -0.36563(14) 0.0588(4) 0.11814(19) 0.0214(7) Uani 1 1 d . . .
C16 C -0.28909(16) 0.2110(4) 0.3186(2) 0.0289(8) Uani 1 1 d . . .
C17 C -0.2953(3) 0.3604(5) 0.3284(3) 0.0697(18) Uani 1 1 d . . .
H19 H -0.2764 0.3886 0.3734 0.104 Uiso 1 1 calc R . .
H20 H -0.3342 0.3830 0.3323 0.104 Uiso 1 1 calc R . .
H21 H -0.2795 0.4069 0.2859 0.104 Uiso 1 1 calc R . .
C18 C -0.3160(2) 0.1378(5) 0.3855(2) 0.0506(12) Uani 1 1 d . . .
H22 H -0.3118 0.0405 0.3797 0.076 Uiso 1 1 calc R . .
H23 H -0.3549 0.1605 0.3876 0.076 Uiso 1 1 calc R . .
H24 H -0.2981 0.1666 0.4311 0.076 Uiso 1 1 calc R . .
C19 C -0.22816(19) 0.1774(5) 0.3188(3) 0.0528(13) Uani 1 1 d . . .
H25 H -0.2107 0.2185 0.2758 0.079 Uiso 1 1 calc R . .
H26 H -0.2234 0.0797 0.3168 0.079 Uiso 1 1 calc R . .
H27 H -0.2114 0.2123 0.3639 0.079 Uiso 1 1 calc R . .
C20 C -0.31920(15) -0.1714(3) 0.13493(19) 0.0242(8) Uani 1 1 d . . .
C21 C -0.28555(16) -0.1681(4) 0.0635(2) 0.0318(9) Uani 1 1 d . . .
H28 H -0.2507 -0.1224 0.0726 0.048 Uiso 1 1 calc R . .
H29 H -0.3059 -0.1195 0.0254 0.048 Uiso 1 1 calc R . .
H30 H -0.2785 -0.2601 0.0469 0.048 Uiso 1 1 calc R . .
C22 C -0.37319(16) -0.2487(4) 0.1209(2) 0.0297(8) Uani 1 1 d . . .
H31 H -0.3887 -0.2207 0.0735 0.045 Uiso 1 1 calc R . .
H32 H -0.3992 -0.2289 0.1604 0.045 Uiso 1 1 calc R . .
H33 H -0.3658 -0.3455 0.1197 0.045 Uiso 1 1 calc R . .
C23 C -0.28706(16) -0.2497(4) 0.1935(2) 0.0308(9) Uani 1 1 d . . .
H34 H -0.2821 -0.3427 0.1772 0.046 Uiso 1 1 calc R . .
H35 H -0.3073 -0.2486 0.2401 0.046 Uiso 1 1 calc R . .
H36 H -0.2512 -0.2077 0.2007 0.046 Uiso 1 1 calc R . .
O1 O -0.38815(10) 0.0114(2) 0.05561(13) 0.0246(5) Uani 1 1 d . . .
C24 C -0.36267(14) 0.0674(4) -0.19236(19) 0.0247(8) Uani 1 1 d . . .
H37 H -0.3305 0.0762 -0.2251 0.030 Uiso 1 1 calc R . .
H38 H -0.3804 -0.0196 -0.2037 0.030 Uiso 1 1 calc R . .
C25 C -0.40215(14) 0.1785(3) -0.21003(19) 0.0219(7) Uani 1 1 d . . .
C26 C -0.39028(14) 0.2686(4) -0.26655(19) 0.0229(7) Uani 1 1 d . . .
H39 H -0.3561 0.2624 -0.2912 0.028 Uiso 1 1 calc R . .
C27 C -0.42722(15) 0.3673(4) -0.28773(19) 0.0258(8) Uani 1 1 d . A .
C28 C -0.47708(15) 0.3710(4) -0.25050(19) 0.0255(8) Uani 1 1 d . . .
H40 H -0.5031 0.4365 -0.2652 0.031 Uiso 1 1 calc R . .
C29 C -0.49117(14) 0.2844(3) -0.19298(19) 0.0208(7) Uani 1 1 d . . .
C30 C -0.45229(13) 0.1887(3) -0.17181(18) 0.0202(7) Uani 1 1 d . . .
C31 C -0.41439(18) 0.4678(4) -0.3498(2) 0.0332(9) Uani 1 1 d . . .
C32 C -0.4193(3) 0.6131(7) -0.3189(4) 0.045(2) Uani 0.653(7) 1 d P A 1
H41 H -0.4552 0.6248 -0.2958 0.068 Uiso 0.653(7) 1 calc PR A 1
H42 H -0.4151 0.6779 -0.3591 0.068 Uiso 0.653(7) 1 calc PR A 1
H43 H -0.3906 0.6282 -0.2821 0.068 Uiso 0.653(7) 1 calc PR A 1
C33 C -0.3613(3) 0.4470(8) -0.3841(4) 0.050(2) Uani 0.653(7) 1 d P A 1
H44 H -0.3558 0.5141 -0.4229 0.075 Uiso 0.653(7) 1 calc PR A 1
H45 H -0.3599 0.3568 -0.4056 0.075 Uiso 0.653(7) 1 calc PR A 1
H46 H -0.3326 0.4561 -0.3469 0.075 Uiso 0.653(7) 1 calc PR A 1
C34 C -0.4621(3) 0.4513(8) -0.4083(4) 0.050(2) Uani 0.653(7) 1 d P A 1
H47 H -0.4974 0.4661 -0.3841 0.074 Uiso 0.653(7) 1 calc PR A 1
H48 H -0.4610 0.3605 -0.4290 0.074 Uiso 0.653(7) 1 calc PR A 1
H49 H -0.4573 0.5173 -0.4478 0.074 Uiso 0.653(7) 1 calc PR A 1
C35 C -0.54787(14) 0.2936(4) -0.15636(19) 0.0234(8) Uani 1 1 d . . .
C36 C -0.54163(15) 0.3303(4) -0.0733(2) 0.0309(9) Uani 1 1 d . . .
H50 H -0.5778 0.3446 -0.0517 0.046 Uiso 1 1 calc R . .
H51 H -0.5199 0.4126 -0.0686 0.046 Uiso 1 1 calc R . .
H52 H -0.5232 0.2567 -0.0474 0.046 Uiso 1 1 calc R . .
C37 C -0.57776(14) 0.1584(4) -0.1634(2) 0.0265(8) Uani 1 1 d . . .
H53 H -0.6137 0.1649 -0.1399 0.040 Uiso 1 1 calc R . .
H54 H -0.5563 0.0881 -0.1391 0.040 Uiso 1 1 calc R . .
H55 H -0.5823 0.1360 -0.2156 0.040 Uiso 1 1 calc R . .
C38 C -0.58366(15) 0.4030(4) -0.1908(2) 0.0283(8) Uani 1 1 d . . .
H56 H -0.5871 0.3868 -0.2438 0.042 Uiso 1 1 calc R . .
H57 H -0.5669 0.4911 -0.1825 0.042 Uiso 1 1 calc R . .
H58 H -0.6200 0.4010 -0.1680 0.042 Uiso 1 1 calc R . .
O2 O -0.46212(9) 0.1017(2) -0.11591(12) 0.0225(5) Uani 1 1 d . . .
O3 O -0.43356(9) -0.1405(2) -0.05231(13) 0.0260(6) Uani 1 1 d . . .
C39 C -0.45023(17) -0.2299(4) -0.1099(2) 0.0345(9) Uani 1 1 d . . .
H59 H -0.4359 -0.1950 -0.1578 0.041 Uiso 1 1 calc R . .
C40 C -0.5114(2) -0.2354(5) -0.1140(3) 0.0655(16) Uani 1 1 d . . .
H60 H -0.5258 -0.2773 -0.0692 0.098 Uiso 1 1 calc R . .
H61 H -0.5224 -0.2885 -0.1570 0.098 Uiso 1 1 calc R . .
H62 H -0.5260 -0.1441 -0.1186 0.098 Uiso 1 1 calc R . .
C41 C -0.42554(18) -0.3660(4) -0.0958(3) 0.0490(12) Uani 1 1 d . . .
H63 H -0.3859 -0.3570 -0.0896 0.073 Uiso 1 1 calc R . .
H64 H -0.4332 -0.4253 -0.1377 0.073 Uiso 1 1 calc R . .
H65 H -0.4414 -0.4045 -0.0510 0.073 Uiso 1 1 calc R . .
O4 O -0.49732(11) 0.0527(3) 0.02622(13) 0.0292(6) Uani 1 1 d . . .
C42 C -0.52360(16) -0.0321(4) 0.0796(2) 0.0297(8) Uani 1 1 d . . .
H66 H -0.5107 -0.1264 0.0723 0.036 Uiso 1 1 calc R . .
C43 C -0.58441(18) -0.0266(5) 0.0650(3) 0.0507(13) Uani 1 1 d . . .
H67 H -0.5972 0.0663 0.0697 0.076 Uiso 1 1 calc R . .
H68 H -0.6035 -0.0833 0.1008 0.076 Uiso 1 1 calc R . .
H69 H -0.5919 -0.0592 0.0151 0.076 Uiso 1 1 calc R . .
C44 C -0.50960(19) 0.0115(5) 0.1570(2) 0.0438(11) Uani 1 1 d . . .
H70 H -0.4698 0.0133 0.1629 0.066 Uiso 1 1 calc R . .
H71 H -0.5255 -0.0520 0.1923 0.066 Uiso 1 1 calc R . .
H72 H -0.5245 0.1014 0.1660 0.066 Uiso 1 1 calc R . .
C45 C -0.3622(5) 0.5517(13) -0.3211(7) 0.040(3) Uani 0.347(7) 1 d P A 2
H73 H -0.3330 0.4893 -0.3069 0.060 Uiso 0.347(7) 1 calc PR A 2
H74 H -0.3727 0.6060 -0.2784 0.060 Uiso 0.347(7) 1 calc PR A 2
H75 H -0.3490 0.6107 -0.3605 0.060 Uiso 0.347(7) 1 calc PR A 2
C46 C -0.4566(5) 0.5607(13) -0.3697(6) 0.038(3) Uani 0.347(7) 1 d P A 2
H76 H -0.4436 0.6190 -0.4094 0.057 Uiso 0.347(7) 1 calc PR A 2
H77 H -0.4663 0.6155 -0.3268 0.057 Uiso 0.347(7) 1 calc PR A 2
H78 H -0.4889 0.5110 -0.3864 0.057 Uiso 0.347(7) 1 calc PR A 2
C47 C -0.3912(6) 0.3942(13) -0.4203(6) 0.036(3) Uani 0.347(7) 1 d P A 2
H79 H -0.3624 0.3313 -0.4056 0.055 Uiso 0.347(7) 1 calc PR A 2
H80 H -0.3762 0.4608 -0.4545 0.055 Uiso 0.347(7) 1 calc PR A 2
H81 H -0.4208 0.3447 -0.4446 0.055 Uiso 0.347(7) 1 calc PR A 2

loop_
_atom_site_aniso_label
_atom_site_aniso_U_11
_atom_site_aniso_U_22
_atom_site_aniso_U_33
_atom_site_aniso_U_23
_atom_site_aniso_U_13
_atom_site_aniso_U_12
Ti1 0.0284(3) 0.0161(3) 0.0187(3) 0.0027(3) -0.0030(3) -0.0025(2)
S1 0.0335(5) 0.0169(4) 0.0300(5) 0.0033(4) -0.0087(4) 0.0004(3)
C1 0.037(2) 0.0144(17) 0.027(2) 0.0027(14) -0.0085(16) -0.0016(14)
C2 0.042(2) 0.0224(19) 0.024(2) 0.0024(15) -0.0098(16) -0.0051(16)
S2 0.0262(4) 0.0220(4) 0.0214(4) 0.0029(4) -0.0035(4) -0.0012(3)
C3 0.064(3) 0.037(2) 0.023(2) -0.0046(17) 0.008(2) -0.025(2)
C4 0.028(2) 0.031(2) 0.054(3) -0.0038(18) 0.0075(18) -0.0014(16)
C5 0.038(2) 0.035(2) 0.041(2) 0.0039(19) -0.0024(18) -0.0002(18)
C6 0.038(2) 0.039(2) 0.039(2) -0.0041(19) -0.0078(19) 0.0012(18)
C7 0.036(2) 0.031(2) 0.031(2) -0.0080(16) 0.0024(17) -0.0079(17)
C8 0.040(2) 0.0157(18) 0.051(3) -0.0044(18) -0.0152(18) -0.0016(15)
C9 0.045(2) 0.0172(18) 0.025(2) -0.0053(15) -0.0097(16) 0.0055(15)
C10 0.035(2) 0.0189(18) 0.025(2) -0.0057(14) -0.0055(15) 0.0039(15)
C11 0.036(2) 0.0206(18) 0.024(2) -0.0049(15) -0.0015(16) 0.0021(15)
C12 0.0285(19) 0.0225(19) 0.0220(19) -0.0032(14) -0.0026(15) -0.0005(15)
C13 0.0295(19) 0.0197(18) 0.0191(18) 0.0004(14) -0.0008(14) -0.0002(14)
C14 0.0311(19) 0.0136(17) 0.0192(18) 0.0028(13) -0.0013(14) 0.0018(13)
C15 0.0263(19) 0.0190(17) 0.0189(18) -0.0041(14) -0.0021(14) 0.0029(14)
C16 0.040(2) 0.023(2) 0.024(2) -0.0104(15) -0.0107(16) -0.0015(15)
C17 0.106(4) 0.031(3) 0.072(4) -0.022(3) -0.055(3) 0.011(3)
C18 0.066(3) 0.058(3) 0.028(2) -0.010(2) -0.012(2) -0.004(2)
C19 0.049(3) 0.049(3) 0.060(3) -0.017(2) -0.021(2) 0.001(2)
C20 0.037(2) 0.0160(17) 0.0194(19) -0.0001(14) -0.0008(15) 0.0033(14)
C21 0.046(2) 0.027(2) 0.022(2) 0.0020(16) -0.0005(17) 0.0122(17)
C22 0.050(2) 0.0164(18) 0.0232(19) 0.0005(15) -0.0034(18) 0.0001(16)
C23 0.047(2) 0.0227(19) 0.023(2) 0.0012(15) -0.0051(17) 0.0083(16)
O1 0.0380(15) 0.0171(12) 0.0188(13) -0.0026(10) -0.0076(10) -0.0001(10)
C24 0.0255(19) 0.028(2) 0.0202(19) -0.0009(15) -0.0017(14) 0.0003(15)
C25 0.0262(18) 0.0176(17) 0.0218(18) -0.0024(14) -0.0043(14) -0.0001(14)
C26 0.0297(19) 0.0233(19) 0.0158(17) -0.0007(14) -0.0031(14) -0.0025(14)
C27 0.035(2) 0.0216(18) 0.0203(19) 0.0023(15) -0.0035(15) -0.0030(15)
C28 0.033(2) 0.0195(18) 0.024(2) 0.0016(14) -0.0053(15) -0.0019(15)
C29 0.0235(18) 0.0181(18) 0.0208(18) 0.0008(13) -0.0020(14) -0.0032(13)
C30 0.0265(18) 0.0185(17) 0.0157(17) -0.0004(13) -0.0060(14) -0.0053(14)
C31 0.051(3) 0.025(2) 0.023(2) 0.0075(16) 0.0026(18) -0.0008(17)
C32 0.057(5) 0.021(3) 0.057(5) 0.013(3) 0.022(4) -0.005(3)
C33 0.073(5) 0.036(4) 0.040(4) 0.017(3) 0.023(4) 0.006(4)
C34 0.081(6) 0.042(4) 0.026(4) 0.014(3) -0.002(3) 0.002(4)
C35 0.0275(19) 0.0201(18) 0.0225(19) -0.0039(14) -0.0013(14) -0.0014(14)
C36 0.029(2) 0.036(2) 0.028(2) -0.0078(16) 0.0029(16) 0.0023(16)
C37 0.0279(19) 0.0209(19) 0.031(2) 0.0017(15) -0.0025(15) -0.0020(15)
C38 0.031(2) 0.0208(19) 0.034(2) -0.0016(16) -0.0010(16) 0.0002(15)
O2 0.0281(13) 0.0185(12) 0.0211(13) 0.0011(10) -0.0027(10) -0.0035(10)
O3 0.0337(14) 0.0185(13) 0.0258(14) 0.0008(10) -0.0064(10) -0.0060(10)
C39 0.061(3) 0.0201(19) 0.023(2) -0.0005(15) -0.0044(18) -0.0144(18)
C40 0.061(3) 0.034(3) 0.101(4) -0.016(3) -0.045(3) -0.003(2)
C41 0.053(3) 0.026(2) 0.068(3) -0.020(2) -0.002(2) -0.0038(19)
O4 0.0357(15) 0.0269(14) 0.0251(15) 0.0094(11) 0.0027(11) 0.0017(11)
C42 0.035(2) 0.029(2) 0.025(2) 0.0113(16) 0.0058(16) -0.0007(16)
C43 0.039(3) 0.070(4) 0.043(3) 0.022(2) 0.002(2) -0.003(2)
C44 0.046(3) 0.060(3) 0.025(2) 0.011(2) 0.0014(19) -0.005(2)
C45 0.052(8) 0.034(7) 0.034(7) 0.006(5) -0.003(5) -0.020(6)
C46 0.052(8) 0.033(7) 0.030(7) 0.022(5) 0.002(6) 0.005(6)
C47 0.054(8) 0.036(7) 0.020(6) 0.004(5) 0.005(5) -0.003(6)

loop_
_atom_type_symbol
_atom_type_description
_atom_type_scat_dispersion_real
_atom_type_scat_dispersion_imag
_atom_type_scat_source
C C 0.0033 0.0016 'International Tables Vol C Tables 4.2.6.8 and 6.1.1.4'
H H 0.0000 0.0000 'International Tables Vol C Tables 4.2.6.8 and 6.1.1.4'
Ti Ti 0.2776 0.4457 'International Tables Vol C Tables 4.2.6.8 and 6.1.1.4'
O O 0.0106 0.0060 'International Tables Vol C Tables 4.2.6.8 and 6.1.1.4'
S S 0.1246 0.1234 'International Tables Vol C Tables 4.2.6.8 and 6.1.1.4'

loop_
_geom_angle_atom_site_label_1
_geom_angle_atom_site_label_2
_geom_angle_atom_site_label_3
_geom_angle
O3 Ti1 O4 104.94(11)
O3 Ti1 O1 95.23(11)
O4 Ti1 O1 96.39(11)
O3 Ti1 O2 97.23(10)
O4 Ti1 O2 96.44(11)
O1 Ti1 O2 159.17(11)
O3 Ti1 S2 88.15(8)
O4 Ti1 S2 166.90(9)
O1 Ti1 S2 82.26(8)
O2 Ti1 S2 81.53(7)
O3 Ti1 S1 161.92(8)
O4 Ti1 S1 92.68(9)
O1 Ti1 S1 78.50(8)
O2 Ti1 S1 84.57(7)
S2 Ti1 S1 74.27(3)
C1 S1 C9 101.66(17)
C1 S1 Ti1 104.15(11)
C9 S1 Ti1 96.12(12)
C2 C1 C8 111.5(3)
C2 C1 S1 108.2(2)
C8 C1 S1 112.6(3)
C1 C2 C3 115.0(3)
C1 C2 S2 108.7(2)
C3 C2 S2 108.1(3)
C24 S2 C2 101.10(18)
C24 S2 Ti1 100.39(12)
C2 S2 Ti1 109.79(13)
C4 C3 C2 116.8(3)
C5 C4 C3 117.5(4)
C6 C5 C4 118.1(3)
C7 C6 C5 117.3(4)
C6 C7 C8 117.6(3)
C7 C8 C1 113.7(3)
C10 C9 S1 116.1(3)
C15 C10 C11 119.5(3)
C15 C10 C9 122.2(3)
C11 C10 C9 118.3(3)
C12 C11 C10 122.0(3)
C11 C12 C13 117.1(3)
C11 C12 C16 122.7(3)
C13 C12 C16 120.2(3)
C14 C13 C12 124.1(3)
C13 C14 C15 117.0(3)
C13 C14 C20 122.2(3)
C15 C14 C20 120.8(3)
O1 C15 C10 120.5(3)
O1 C15 C14 119.1(3)
C10 C15 C14 120.4(3)
C17 C16 C19 108.4(4)
C17 C16 C12 112.3(3)
C19 C16 C12 110.8(3)
C17 C16 C18 109.0(4)
C19 C16 C18 107.9(4)
C12 C16 C18 108.4(3)
C23 C20 C21 108.7(3)
C23 C20 C14 111.4(3)
C21 C20 C14 109.3(3)
C23 C20 C22 107.4(3)
C21 C20 C22 109.2(3)
C14 C20 C22 110.8(3)
C15 O1 Ti1 150.7(2)
C25 C24 S2 115.0(3)
C26 C25 C30 119.8(3)
C26 C25 C24 119.8(3)
C30 C25 C24 120.4(3)
C27 C26 C25 121.6(3)
C26 C27 C28 117.0(3)
C26 C27 C31 122.0(3)
C28 C27 C31 121.1(3)
C27 C28 C29 124.2(3)
C28 C29 C30 117.2(3)
C28 C29 C35 120.5(3)
C30 C29 C35 122.3(3)
O2 C30 C29 121.3(3)
O2 C30 C25 118.4(3)
C29 C30 C25 120.3(3)
C46 C31 C33 128.9(6)
C46 C31 C27 117.2(6)
C33 C31 C27 113.7(4)
C46 C31 C32 55.7(6)
C33 C31 C32 110.8(5)
C27 C31 C32 108.9(4)
C46 C31 C47 110.7(7)
C33 C31 C47 42.9(5)
C27 C31 C47 111.4(5)
C32 C31 C47 138.7(6)
C46 C31 C34 50.8(6)
C33 C31 C34 110.9(5)
C27 C31 C34 105.8(4)
C32 C31 C34 106.3(5)
C47 C31 C34 71.0(6)
C46 C31 C45 108.6(8)
C33 C31 C45 60.3(6)
C27 C31 C45 105.1(5)
C32 C31 C45 57.6(6)
C47 C31 C45 102.6(7)
C34 C31 C45 148.5(6)
C38 C35 C37 108.5(3)
C38 C35 C29 112.4(3)
C37 C35 C29 109.9(3)
C38 C35 C36 106.5(3)
C37 C35 C36 109.4(3)
C29 C35 C36 110.1(3)
C30 O2 Ti1 144.5(2)
C39 O3 Ti1 142.0(2)
O3 C39 C40 110.1(4)
O3 C39 C41 108.7(3)
C40 C39 C41 112.1(4)
C42 O4 Ti1 131.8(2)
O4 C42 C44 110.9(3)
O4 C42 C43 107.6(3)
C44 C42 C43 112.0(4)

loop_
_geom_bond_atom_site_label_1
_geom_bond_atom_site_label_2
_geom_bond_distance
Ti1 O3 1.790(3)
Ti1 O4 1.814(3)
Ti1 O1 1.883(2)
Ti1 O2 1.892(2)
Ti1 S2 2.6958(12)
Ti1 S1 2.7022(11)
S1 C1 1.821(4)
S1 C9 1.831(4)
C1 C2 1.542(5)
C1 C8 1.553(5)
C2 C3 1.550(6)
C2 S2 1.824(4)
S2 C24 1.818(4)
C3 C4 1.541(6)
C4 C5 1.525(6)
C5 C6 1.519(6)
C6 C7 1.503(6)
C7 C8 1.541(5)
C9 C10 1.509(5)
C10 C15 1.401(5)
C10 C11 1.408(5)
C11 C12 1.377(5)
C12 C13 1.402(5)
C12 C16 1.538(5)
C13 C14 1.394(5)
C14 C15 1.421(5)
C14 C20 1.541(5)
C15 O1 1.347(4)
C16 C17 1.506(6)
C16 C19 1.528(6)
C16 C18 1.561(6)
C20 C23 1.536(5)
C20 C21 1.537(5)
C20 C22 1.551(5)
C24 C25 1.503(5)
C25 C26 1.393(5)
C25 C30 1.413(5)
C26 C27 1.389(5)
C27 C28 1.396(5)
C27 C31 1.540(5)
C28 C29 1.397(5)
C29 C30 1.401(5)
C29 C35 1.541(5)
C30 O2 1.355(4)
C31 C46 1.432(12)
C31 C33 1.455(8)
C31 C32 1.556(8)
C31 C47 1.580(12)
C31 C34 1.586(9)
C31 C45 1.614(12)
C35 C38 1.530(5)
C35 C37 1.537(5)
C35 C36 1.559(5)
O3 C39 1.432(4)
C39 C40 1.501(6)
C39 C41 1.506(6)
O4 C42 1.436(4)
C42 C44 1.510(6)
C42 C43 1.512(6)

loop_
_geom_torsion_atom_site_label_1
_geom_torsion_atom_site_label_2
_geom_torsion_atom_site_label_3
_geom_torsion_atom_site_label_4
_geom_torsion
O3 Ti1 S1 C1 -12.8(3)
O4 Ti1 S1 C1 154.24(14)
O1 Ti1 S1 C1 58.27(15)
O2 Ti1 S1 C1 -109.54(14)
S2 Ti1 S1 C1 -26.83(12)
O3 Ti1 S1 C9 -116.5(3)
O4 Ti1 S1 C9 50.56(15)
O1 Ti1 S1 C9 -45.42(15)
O2 Ti1 S1 C9 146.78(15)
S2 Ti1 S1 C9 -130.51(13)
C9 S1 C1 C2 159.2(2)
Ti1 S1 C1 C2 59.8(2)
C9 S1 C1 C8 -77.0(3)
Ti1 S1 C1 C8 -176.5(2)
C8 C1 C2 C3 50.4(4)
S1 C1 C2 C3 174.8(3)
C8 C1 C2 S2 171.7(2)
S1 C1 C2 S2 -63.9(3)
C1 C2 S2 C24 141.4(3)
C3 C2 S2 C24 -93.2(3)
C1 C2 S2 Ti1 36.0(3)
C3 C2 S2 Ti1 161.4(2)
O3 Ti1 S2 C24 77.04(15)
O4 Ti1 S2 C24 -102.5(4)
O1 Ti1 S2 C24 172.57(15)
O2 Ti1 S2 C24 -20.55(14)
S1 Ti1 S2 C24 -107.26(13)
O3 Ti1 S2 C2 -177.05(15)
O4 Ti1 S2 C2 3.4(4)
O1 Ti1 S2 C2 -81.52(15)
O2 Ti1 S2 C2 85.36(15)
S1 Ti1 S2 C2 -1.35(13)
C1 C2 C3 C4 47.3(5)
S2 C2 C3 C4 -74.3(4)
C2 C3 C4 C5 -92.4(4)
C3 C4 C5 C6 84.8(5)
C4 C5 C6 C7 -88.4(5)
C5 C6 C7 C8 50.8(5)
C6 C7 C8 C1 44.2(5)
C2 C1 C8 C7 -118.5(4)
S1 C1 C8 C7 119.6(3)
C1 S1 C9 C10 -40.3(3)
Ti1 S1 C9 C10 65.5(3)
S1 C9 C10 C15 -45.8(5)
S1 C9 C10 C11 133.6(3)
C15 C10 C11 C12 -1.4(6)
C9 C10 C11 C12 179.2(3)
C10 C11 C12 C13 0.5(5)
C10 C11 C12 C16 -178.9(3)
C11 C12 C13 C14 0.1(5)
C16 C12 C13 C14 179.5(3)
C12 C13 C14 C15 0.1(5)
C12 C13 C14 C20 178.9(3)
C11 C10 C15 O1 -177.9(3)
C9 C10 C15 O1 1.5(6)
C11 C10 C15 C14 1.6(6)
C9 C10 C15 C14 -178.9(3)
C13 C14 C15 O1 178.5(3)
C20 C14 C15 O1 -0.2(5)
C13 C14 C15 C10 -1.0(5)
C20 C14 C15 C10 -179.8(3)
C11 C12 C16 C17 -10.6(6)
C13 C12 C16 C17 170.0(4)
C11 C12 C16 C19 -131.9(4)
C13 C12 C16 C19 48.7(5)
C11 C12 C16 C18 109.9(4)
C13 C12 C16 C18 -69.5(4)
C13 C14 C20 C23 8.7(5)
C15 C14 C20 C23 -172.6(3)
C13 C14 C20 C21 -111.4(4)
C15 C14 C20 C21 67.3(4)
C13 C14 C20 C22 128.2(3)
C15 C14 C20 C22 -53.1(4)
C10 C15 O1 Ti1 -4.3(7)
C14 C15 O1 Ti1 176.1(3)
O3 Ti1 O1 C15 -167.4(5)
O4 Ti1 O1 C15 -61.7(5)
O2 Ti1 O1 C15 66.0(6)
S2 Ti1 O1 C15 105.2(5)
S1 Ti1 O1 C15 29.8(5)
C2 S2 C24 C25 -53.0(3)
Ti1 S2 C24 C25 59.7(3)
S2 C24 C25 C26 123.6(3)
S2 C24 C25 C30 -59.2(4)
C30 C25 C26 C27 -1.5(5)
C24 C25 C26 C27 175.8(3)
C25 C26 C27 C28 -0.8(5)
C25 C26 C27 C31 179.7(3)
C26 C27 C28 C29 1.5(5)
C31 C27 C28 C29 -179.0(3)
C27 C28 C29 C30 0.2(5)
C27 C28 C29 C35 -178.4(3)
C28 C29 C30 O2 179.1(3)
C35 C29 C30 O2 -2.3(5)
C28 C29 C30 C25 -2.6(5)
C35 C29 C30 C25 176.0(3)
C26 C25 C30 O2 -178.4(3)
C24 C25 C30 O2 4.3(5)
C26 C25 C30 C29 3.3(5)
C24 C25 C30 C29 -174.0(3)
C26 C27 C31 C46 176.8(7)
C28 C27 C31 C46 -2.7(8)
C26 C27 C31 C33 1.2(7)
C28 C27 C31 C33 -178.2(5)
C26 C27 C31 C32 -122.9(5)
C28 C27 C31 C32 57.7(5)
C26 C27 C31 C47 47.8(7)
C28 C27 C31 C47 -131.6(6)
C26 C27 C31 C34 123.2(4)
C28 C27 C31 C34 -56.3(5)
C26 C27 C31 C45 -62.5(7)
C28 C27 C31 C45 118.0(6)
C28 C29 C35 C38 0.5(5)
C30 C29 C35 C38 -178.0(3)
C28 C29 C35 C37 121.4(3)
C30 C29 C35 C37 -57.1(4)
C28 C29 C35 C36 -118.1(4)
C30 C29 C35 C36 63.4(4)
C29 C30 O2 Ti1 -127.4(3)
C25 C30 O2 Ti1 54.3(5)
O3 Ti1 O2 C30 -122.7(4)
O4 Ti1 O2 C30 131.3(4)
O1 Ti1 O2 C30 3.6(6)
S2 Ti1 O2 C30 -35.6(4)
S1 Ti1 O2 C30 39.2(4)
O4 Ti1 O3 C39 90.6(4)
O1 Ti1 O3 C39 -171.3(4)
O2 Ti1 O3 C39 -8.1(4)
S2 Ti1 O3 C39 -89.3(4)
S1 Ti1 O3 C39 -102.7(4)
Ti1 O3 C39 C40 -65.7(5)
Ti1 O3 C39 C41 171.2(3)
O3 Ti1 O4 C42 39.9(3)
O1 Ti1 O4 C42 -57.2(3)
O2 Ti1 O4 C42 139.2(3)
S2 Ti1 O4 C42 -140.5(3)
S1 Ti1 O4 C42 -136.0(3)
Ti1 O4 C42 C44 97.3(4)
Ti1 O4 C42 C43 -139.8(3)
